data_1572078
loop_
_publ_author_name
'Wieprecht, Nele'
'Krummenacher, Ivo'
'W&#xfc;st, Leonie'
'Michel, Maximilian'
'Fuchs, Sonja'
'Nees, Samuel'
'H&#xe4;rterich, Marcel'
'Braunschweig, Holger'

_publ_section_title
;
 The forgotten borole: synthesis, properties and reactivity of a
 1-boraindene.
;
_journal_issue 31
_journal_name_full 'Chemical science'
_journal_page_first 12496
_journal_page_last 12501
_journal_paper_doi 10.1039/d4sc03817g
_journal_volume 15
_journal_year 2024
_chemical_formula_moiety 'C29 H28 B N Si'
_chemical_formula_sum 'C29 H28 B N Si'
_chemical_formula_weight 429.42
_space_group_crystal_system monoclinic
_space_group_IT_number 14
_space_group_name_Hall '-P 2yn'
_space_group_name_H-M_alt 'P 1 21/n 1'
_atom_sites_solution_hydrogens geom
_atom_sites_solution_primary dual
_atom_sites_solution_secondary difmap
_audit_creation_method 'CIF-fill 1.2y (K.Radacki, 2005-22)'
_audit_update_record
;
2024-06-05 deposited with the CCDC.	2024-07-02 downloaded from the CCDC.
;
_cell_angle_alpha 90
_cell_angle_beta 106.2250(10)
_cell_angle_gamma 90
_cell_formula_units_Z 4
_cell_length_a 13.0612(2)
_cell_length_b 11.32090(10)
_cell_length_c 16.7015(2)
_cell_measurement_reflns_used 11540
_cell_measurement_temperature 100(2)
_cell_measurement_theta_max 74.0590
_cell_measurement_theta_min 3.7900
_cell_volume 2371.20(5)
_computing_cell_refinement 'CrysAlisPro 1.171.41.112a (Rigaku OD, 2021)'
_computing_data_collection 'CrysAlisPro 1.171.41.112a (Rigaku OD, 2021)'
_computing_data_reduction 'CrysAlisPro 1.171.41.112a (Rigaku OD, 2021)'
_computing_molecular_graphics 'ShelXLe (Huebschle et all, 2011)'
_computing_publication_material 'SHELXL-2018/3 (Sheldrick, 2018)'
_computing_structure_refinement 'SHELXL-2018/3 (Sheldrick, 2018)'
_computing_structure_solution 'SHELXT (Sheldrick, 2014)'
_diffrn_ambient_environment N~2~
_diffrn_ambient_temperature 100.00(10)
_diffrn_detector HPA
_diffrn_detector_area_resol_mean 10.0
_diffrn_detector_type 'HyPix Arc150'
_diffrn_measured_fraction_theta_full 0.996
_diffrn_measured_fraction_theta_max 0.982
_diffrn_measurement_details
;
 List of Runs (angles in degrees, time in seconds):
 
   # Type    Start    End  Width  t~exp~   \w     \q     \k     \f   Frames
 --------------------------------------------------------------------------
   1  \w     63.00  88.00   0.50    0.50    --   50.00  52.00 -87.16   50
   2  \w     98.00 123.00   0.50    0.50    --   85.25  44.00-114.32   50
   3  \w    101.00 127.00   0.50    0.50    --   85.25  34.00-155.00   52
   4  \w     99.00 125.00   0.50    0.50    --   85.25  42.00-148.69   52
   5  \w     98.00 132.00   0.50    0.50    --   82.31  15.00-180.00   68
   6  \w     93.00 136.00   0.50    0.50    --   85.25  23.00 -89.24   86
   7  \w    107.00 133.00   0.50    0.50    --   82.31  15.00-150.00   52
   8  \w    101.00 126.00   0.50    0.50    --   85.25  65.00  -9.12   50
   9  \w     98.00 131.00   0.50    0.50    --   85.25  55.00 108.31   66
  10  \w     99.00 133.00   0.50    0.50    --   85.25  51.00 163.46   68
  11  \w     52.00  84.00   0.50    0.50    --   85.25 -83.00 168.86   64
  12  \w     38.00  63.00   0.50    0.50    --   58.61-129.00 -28.00   50
  13  \w     34.00  88.00   0.50    0.50    --   71.30-129.00 -28.00  108
  14  \w     79.00 104.00   0.50    0.50    --   85.25-137.00 -49.95   50
  15  \w     40.00  74.00   0.50    0.50    --   85.25-137.00 -49.95   68
  16  \w     39.00  65.00   0.50    0.50    --   85.25-136.00-104.66   52
  17  \w     37.00  69.00   0.50    0.50    --   82.31-129.00 -28.00   64
  18  \w     52.00  82.00   0.50    0.50    --   85.25-116.00   6.71   60
  19  \w     37.00  71.00   0.50    0.50    --   85.25-116.00  -1.18   68
  20  \w     72.00  97.00   0.50    0.50    --   85.25-114.00 -31.65   50
  21  \w     39.00  66.00   0.50    0.50    --   85.25-116.00 -27.26   54
  22  \w     71.00  97.00   0.50    0.50    --   82.31-112.00  30.00   52
  23  \w     42.00 101.00   0.50    0.50    --   85.25-124.00 107.87  118
  24  \w     73.00  99.00   0.50    0.50    --   85.25-124.00 147.39   52
  25  \w     38.00  84.00   0.50    0.50    --   85.25-118.00 149.79   92
  26  \w     60.00  97.00   0.50    0.50    --   82.31-112.00 120.00   74
  27  \w     71.00  97.00   0.50    0.50    --   82.31-112.00  90.00   52
  28  \w     42.00  69.00   0.50    0.50    --   82.31 -95.00  60.00   54
  29  \w     40.00  66.00   0.50    0.50    --   85.25-110.00  29.45   52
  30  \w     67.00  93.00   0.50    0.50    --   85.25-110.00  29.45   52
  31  \w     45.00  87.00   0.50    0.50    --   85.25 -94.00  36.27   84
  32  \w     43.00  68.00   0.50    0.50    --   85.25 -93.00  -2.42   50
  33  \w     68.00  94.00   0.50    0.50    --   85.25 -99.00  -4.43   52
  34  \w     67.00  93.00   0.50    0.50    --   85.25 -95.00 -35.13   52
  35  \w     52.00  90.00   0.50    0.50    --   82.31 -95.00 -60.00   76
  36  \w     45.00  70.00   0.50    0.50    --   85.25 -88.00 -80.05   50
  37  \w    104.00 129.00   0.50    0.50    --   85.25 112.00-124.51   50
  38  \w    100.00 133.00   0.50    0.50    --   85.25 119.00-112.12   66
  39  \w    103.00 134.00   0.50    0.50    --   85.25 115.00-101.23   62
  40  \w    104.00 133.00   0.50    0.50    --   85.25 117.00 156.18   58
  41  \w    -57.00 -16.00   0.50    0.50    --  -60.19 129.00  44.00   82
  42  \w    -89.00 -64.00   0.50    0.50    --  -76.37 129.00  44.00   50
  43  \w    -85.00 -60.00   0.50    0.50    --  -69.72 129.00  44.00   50
  44  \w    -95.00 -69.00   0.50    0.50    --  -79.50 107.00  34.05   52
  45  \w    -93.00 -63.00   0.50    0.50    --  -79.50 108.00  -2.22   60
  46  \w    -61.00 -35.00   0.50    0.50    --  -79.50 108.00  -2.22   52
  47  \w   -114.00 -86.00   0.50    0.50    --  -70.00 -59.00 -31.61   56
  48  \w   -121.00 -93.00   0.50    0.50    --  -79.50 -54.00 -10.09   56
  49  \w   -117.00 -84.00   0.50    0.50    --  -70.00 -56.00 140.36   66
  50  \w   -103.00 -72.00   0.50    0.50    --  -58.00 -48.00  -6.32   62
  51  \w   -128.00 -94.00   0.50    0.50    --  -79.50 -52.00 -63.42   68
  52  \w    -97.00 -67.00   0.50    0.50    --  -50.00 -51.00-162.70   60

;
_diffrn_measurement_device 'four-circle diffractometer'
_diffrn_measurement_device_type 'Rigaku XtaLAB Synergy-R'
_diffrn_measurement_method '\w scans'
_diffrn_radiation_monochromator 'multi-layer mirror'
_diffrn_radiation_type CuK\a
_diffrn_radiation_wavelength 1.54184
_diffrn_reflns_av_R_equivalents 0.0316
_diffrn_reflns_av_unetI/netI 0.0241
_diffrn_reflns_Laue_measured_fraction_full 0.996
_diffrn_reflns_Laue_measured_fraction_max 0.982
_diffrn_reflns_limit_h_max 15
_diffrn_reflns_limit_h_min -16
_diffrn_reflns_limit_k_max 14
_diffrn_reflns_limit_k_min -14
_diffrn_reflns_limit_l_max 20
_diffrn_reflns_limit_l_min -18
_diffrn_reflns_number 30697
_diffrn_reflns_point_group_measured_fraction_full 0.996
_diffrn_reflns_point_group_measured_fraction_max 0.982
_diffrn_reflns_theta_full 67.684
_diffrn_reflns_theta_max 75.218
_diffrn_reflns_theta_min 3.820
_diffrn_source 'rotating-anode X-ray tube'
_diffrn_source_type 'PhotonJet R X-ray Source'
_exptl_absorpt_coefficient_mu 0.980
_exptl_absorpt_correction_T_max 1.00000
_exptl_absorpt_correction_T_min 0.82569
_exptl_absorpt_correction_type multi-scan
_exptl_absorpt_process_details
;
CrysAlisPro 1.171.41.112a (Rigaku Oxford Diffraction, 2021) Empirical 
absorption correction using spherical harmonics, implemented in SCALE3 
ABSPACK scaling algorithm.
;
_exptl_crystal_colour colourless
_exptl_crystal_density_diffrn 1.203
_exptl_crystal_description block
_exptl_crystal_F_000 912
_exptl_crystal_size_max 0.180
_exptl_crystal_size_mid 0.092
_exptl_crystal_size_min 0.066
_refine_diff_density_max 0.344
_refine_diff_density_min -0.448
_refine_diff_density_rms 0.046
_refine_ls_extinction_method none
_refine_ls_goodness_of_fit_ref 1.035
_refine_ls_hydrogen_treatment constr
_refine_ls_matrix_type full
_refine_ls_number_parameters 292
_refine_ls_number_reflns 4819
_refine_ls_number_restraints 0
_refine_ls_restrained_S_all 1.035
_refine_ls_R_factor_all 0.0521
_refine_ls_R_factor_gt 0.0444
_refine_ls_shift/su_max 0.001
_refine_ls_shift/su_mean 0.000
_refine_ls_structure_factor_coef Fsqd
_refine_ls_weighting_details 'w=1/[\s^2^(Fo^2^)+(0.0661P)^2^+0.8981P] where P=(Fo^2^+2Fc^2^)/3'
_refine_ls_weighting_scheme calc
_refine_ls_wR_factor_gt 0.1163
_refine_ls_wR_factor_ref 0.1214
_reflns_Friedel_coverage 0.000
_reflns_number_gt 4182
_reflns_number_total 4819
_reflns_threshold_expression 'I > 2\s(I)'
_cod_data_source_file d4sc03817g2.cif
_cod_data_source_block 3
_cod_depositor_comments 'Adding full bibliography for 1572071--1572079.cif.'
_cod_original_sg_symbol_H-M 'P 21/n'
_cod_database_code 1572078
_shelx_shelxl_version_number 2018/3
_shelx_space_group_comment
;
The symmetry employed for this shelxl refinement is uniquely defined
by the following loop, which should always be used as a source of
symmetry information in preference to the above space-group names.
They are only intended as comments.
;
_shelx_estimated_absorpt_t_min 0.843
_shelx_estimated_absorpt_t_max 0.935

loop_
_space_group_symop_operation_xyz
'x, y, z'
'-x+1/2, y+1/2, -z+1/2'
'-x, -y, -z'
'x-1/2, -y-1/2, z-1/2'

loop_
_atom_site_label
_atom_site_type_symbol
_atom_site_fract_x
_atom_site_fract_y
_atom_site_fract_z
_atom_site_U_iso_or_equiv
_atom_site_adp_type
_atom_site_occupancy
_atom_site_site_symmetry_order
_atom_site_calc_flag
_atom_site_refinement_flags_posn
_atom_site_refinement_flags_adp
_atom_site_refinement_flags_occupancy
_atom_site_disorder_assembly
_atom_site_disorder_group
Si01 Si 0.79074(3) 0.49981(4) 0.44842(3) 0.02948(13) Uani 1 1 d . . . . .
N002 N 0.65280(10) 0.49693(12) 0.38629(8) 0.0272(3) Uani 1 1 d . . . . .
C003 C 0.49349(12) 0.56017(15) 0.23497(9) 0.0278(3) Uani 1 1 d . . . . .
C004 C 0.51494(12) 0.63259(14) 0.31030(9) 0.0271(3) Uani 1 1 d . . . . .
C005 C 0.60047(12) 0.66051(14) 0.46364(9) 0.0278(3) Uani 1 1 d . . . . .
C006 C 0.53613(12) 0.44444(15) 0.24077(9) 0.0280(3) Uani 1 1 d . . . . .
C007 C 0.60472(12) 0.58979(15) 0.53304(9) 0.0284(3) Uani 1 1 d . . . . .
H007 H 0.600264 0.506378 0.526844 0.034 Uiso 1 1 calc R U . . .
C008 C 0.58900(12) 0.60029(14) 0.38180(9) 0.0273(3) Uani 1 1 d . . . . .
C009 C 0.50973(13) 0.37320(16) 0.16848(10) 0.0320(3) Uani 1 1 d . . . . .
H009 H 0.535132 0.294201 0.171980 0.038 Uiso 1 1 calc R U . . .
C00A C 0.61536(12) 0.63958(16) 0.61097(10) 0.0319(4) Uani 1 1 d . . . . .
H00A H 0.618265 0.590266 0.657575 0.038 Uiso 1 1 calc R U . . .
C00B C 0.66501(12) 0.27989(15) 0.33833(10) 0.0308(3) Uani 1 1 d . . . . .
C00C C 0.35593(13) 0.73505(16) 0.33461(10) 0.0333(4) Uani 1 1 d . . . . .
H00C H 0.337706 0.663386 0.356861 0.040 Uiso 1 1 calc R U . . .
B0 B 0.61801(14) 0.40800(17) 0.32296(11) 0.0281(4) Uani 1 1 d . . . . .
C00D C 0.65390(13) 0.21473(15) 0.40687(10) 0.0335(4) Uani 1 1 d . . . . .
H00D H 0.619791 0.250293 0.444119 0.040 Uiso 1 1 calc R U . . .
C00E C 0.44690(12) 0.74016(14) 0.30665(9) 0.0285(3) Uani 1 1 d . . . . .
C00F C 0.60639(13) 0.78284(15) 0.47419(10) 0.0328(4) Uani 1 1 d . . . . .
H00F H 0.603203 0.832639 0.427769 0.039 Uiso 1 1 calc R U . . .
C00G C 0.62172(14) 0.76068(16) 0.62069(10) 0.0360(4) Uani 1 1 d . . . . .
H00G H 0.629343 0.795003 0.673944 0.043 Uiso 1 1 calc R U . . .
C00H C 0.42820(13) 0.60068(16) 0.15780(10) 0.0334(4) Uani 1 1 d . . . . .
H00H H 0.397900 0.677489 0.153837 0.040 Uiso 1 1 calc R U . . .
C00I C 0.40790(14) 0.52980(17) 0.08796(10) 0.0368(4) Uani 1 1 d . . . . .
H00I H 0.366045 0.559454 0.035879 0.044 Uiso 1 1 calc R U . . .
C00J C 0.81796(13) 0.41876(16) 0.54928(10) 0.0350(4) Uani 1 1 d . . . . .
H00B H 0.782217 0.341808 0.540042 0.053 Uiso 1 1 calc R U . . .
H00E H 0.791006 0.464756 0.588787 0.053 Uiso 1 1 calc R U . . .
H00J H 0.894985 0.407071 0.572055 0.053 Uiso 1 1 calc R U . . .
C00K C 0.61689(14) 0.83203(16) 0.55206(10) 0.0368(4) Uani 1 1 d . . . . .
H00K H 0.620836 0.915416 0.558572 0.044 Uiso 1 1 calc R U . . .
C00L C 0.47116(14) 0.84596(16) 0.27370(10) 0.0354(4) Uani 1 1 d . . . . .
H00L H 0.532459 0.850580 0.253822 0.042 Uiso 1 1 calc R U . . .
C00M C 0.44797(14) 0.41545(16) 0.09291(10) 0.0358(4) Uani 1 1 d . . . . .
H00M H 0.432964 0.366816 0.044668 0.043 Uiso 1 1 calc R U . . .
C00N C 0.83528(14) 0.65661(17) 0.46683(12) 0.0397(4) Uani 1 1 d . . . . .
H00N H 0.804085 0.703082 0.416399 0.060 Uiso 1 1 calc R U . . .
H00O H 0.913232 0.660188 0.480485 0.060 Uiso 1 1 calc R U . . .
H00P H 0.811924 0.688895 0.513266 0.060 Uiso 1 1 calc R U . . .
C00O C 0.40716(16) 0.94470(17) 0.26949(11) 0.0404(4) Uani 1 1 d . . . . .
H00Q H 0.424972 1.016610 0.247295 0.048 Uiso 1 1 calc R U . . .
C00P C 0.71579(13) 0.22293(17) 0.28517(11) 0.0389(4) Uani 1 1 d . . . . .
H00R H 0.723476 0.263491 0.237390 0.047 Uiso 1 1 calc R U . . .
C00Q C 0.31715(15) 0.93832(17) 0.29770(11) 0.0408(4) Uani 1 1 d . . . . .
H00S H 0.272950 1.005763 0.294678 0.049 Uiso 1 1 calc R U . . .
C00R C 0.87643(13) 0.43252(18) 0.38787(11) 0.0398(4) Uani 1 1 d . . . . .
H00T H 0.851675 0.458471 0.329659 0.060 Uiso 1 1 calc R U . . .
H00U H 0.872072 0.346234 0.390320 0.060 Uiso 1 1 calc R U . . .
H00V H 0.950516 0.457543 0.411859 0.060 Uiso 1 1 calc R U . . .
C00S C 0.29184(14) 0.83395(17) 0.33015(11) 0.0399(4) Uani 1 1 d . . . . .
H00W H 0.230162 0.829697 0.349572 0.048 Uiso 1 1 calc R U . . .
C00T C 0.69117(16) 0.10031(17) 0.42173(12) 0.0439(4) Uani 1 1 d . . . . .
H00X H 0.681568 0.057794 0.468138 0.053 Uiso 1 1 calc R U . . .
C00U C 0.75473(15) 0.10954(19) 0.30072(13) 0.0484(5) Uani 1 1 d . . . . .
H00Y H 0.790108 0.073740 0.264393 0.058 Uiso 1 1 calc R U . . .
C00W C 0.74266(17) 0.04769(19) 0.36868(13) 0.0516(5) Uani 1 1 d . . . . .
H00Z H 0.769460 -0.030505 0.379106 0.062 Uiso 1 1 calc R U . . .

loop_
_atom_site_aniso_label
_atom_site_aniso_U_11
_atom_site_aniso_U_22
_atom_site_aniso_U_33
_atom_site_aniso_U_23
_atom_site_aniso_U_13
_atom_site_aniso_U_12
Si01 0.0248(2) 0.0377(3) 0.0254(2) 0.00085(17) 0.00621(17) -0.00056(17)
N002 0.0267(6) 0.0326(7) 0.0237(6) 0.0011(5) 0.0092(5) 0.0008(5)
C003 0.0255(7) 0.0351(8) 0.0243(7) 0.0000(6) 0.0095(6) -0.0030(6)
C004 0.0274(7) 0.0316(8) 0.0241(7) 0.0015(6) 0.0098(6) -0.0006(6)
C005 0.0241(7) 0.0349(8) 0.0242(7) -0.0008(6) 0.0063(6) 0.0008(6)
C006 0.0255(7) 0.0351(8) 0.0257(7) -0.0004(6) 0.0112(6) -0.0033(6)
C007 0.0245(7) 0.0339(8) 0.0270(7) -0.0002(6) 0.0076(6) -0.0010(6)
C008 0.0275(7) 0.0297(8) 0.0264(7) 0.0003(6) 0.0101(6) -0.0018(6)
C009 0.0288(8) 0.0370(9) 0.0310(8) -0.0036(7) 0.0096(6) -0.0026(7)
C00A 0.0291(8) 0.0412(9) 0.0264(7) 0.0010(7) 0.0094(6) -0.0001(7)
C00B 0.0255(7) 0.0369(9) 0.0294(8) -0.0045(6) 0.0065(6) 0.0009(6)
C00C 0.0308(8) 0.0388(9) 0.0310(8) -0.0008(7) 0.0097(7) 0.0008(7)
B0 0.0263(8) 0.0346(9) 0.0261(8) -0.0012(7) 0.0120(7) -0.0023(7)
C00D 0.0323(8) 0.0342(9) 0.0318(8) -0.0027(7) 0.0054(7) 0.0014(7)
C00E 0.0295(7) 0.0334(8) 0.0218(7) 0.0000(6) 0.0060(6) 0.0011(6)
C00F 0.0366(9) 0.0341(9) 0.0273(8) 0.0000(6) 0.0081(7) -0.0013(7)
C00G 0.0380(9) 0.0432(10) 0.0269(7) -0.0065(7) 0.0093(7) 0.0007(8)
C00H 0.0333(8) 0.0378(9) 0.0288(8) 0.0015(7) 0.0081(7) 0.0001(7)
C00I 0.0369(9) 0.0468(10) 0.0243(8) 0.0010(7) 0.0043(7) -0.0020(8)
C00J 0.0302(8) 0.0438(10) 0.0294(8) 0.0030(7) 0.0057(6) 0.0011(7)
C00K 0.0418(9) 0.0332(9) 0.0342(8) -0.0043(7) 0.0084(7) -0.0001(7)
C00L 0.0384(9) 0.0385(9) 0.0299(8) 0.0043(7) 0.0107(7) 0.0018(7)
C00M 0.0354(8) 0.0442(10) 0.0272(8) -0.0067(7) 0.0076(7) -0.0053(7)
C00N 0.0291(8) 0.0446(10) 0.0434(9) 0.0022(8) 0.0069(7) -0.0051(7)
C00O 0.0531(11) 0.0341(9) 0.0307(8) 0.0016(7) 0.0062(8) 0.0034(8)
C00P 0.0306(8) 0.0513(11) 0.0346(9) -0.0097(8) 0.0088(7) 0.0042(8)
C00Q 0.0417(9) 0.0405(10) 0.0334(8) -0.0066(8) -0.0008(7) 0.0117(8)
C00R 0.0268(8) 0.0577(12) 0.0350(9) -0.0004(8) 0.0087(7) 0.0018(8)
C00S 0.0321(8) 0.0493(11) 0.0376(9) -0.0075(8) 0.0086(7) 0.0052(8)
C00T 0.0455(10) 0.0362(10) 0.0434(10) 0.0010(8) 0.0012(8) 0.0025(8)
C00U 0.0343(9) 0.0578(12) 0.0478(11) -0.0203(9) 0.0029(8) 0.0132(9)
C00W 0.0479(11) 0.0391(10) 0.0547(12) -0.0113(9) -0.0074(9) 0.0160(9)

loop_
_atom_type_symbol
_atom_type_description
_atom_type_scat_dispersion_real
_atom_type_scat_dispersion_imag
_atom_type_scat_source
C C 0.0181 0.0091 'International Tables Vol C Tables 4.2.6.8 and 6.1.1.4'
H H 0.0000 0.0000 'International Tables Vol C Tables 4.2.6.8 and 6.1.1.4'
B B 0.0090 0.0039 'International Tables Vol C Tables 4.2.6.8 and 6.1.1.4'
N N 0.0311 0.0180 'International Tables Vol C Tables 4.2.6.8 and 6.1.1.4'
Si Si 0.2541 0.3302 'International Tables Vol C Tables 4.2.6.8 and 6.1.1.4'

loop_
_exptl_crystal_face_index_h
_exptl_crystal_face_index_k
_exptl_crystal_face_index_l
_exptl_crystal_face_perp_dist
0 0 1 0.0117
2 -1 0 0.0324
-2 1 0 0.0579
0 -1 2 0.0366
2 -1 -1 0.0473
1 -2 0 0.0617
2 -1 -2 0.0588
-2 1 2 0.0395
1 1 -2 0.0817
1 1 -1 0.0849
0 -1 -1 0.0757
0 -1 -2 0.0698
-2 -2 -1 0.0641
-2 -1 1 0.0506
1 0 -2 0.0538
-2 -1 -2 0.0487
-1 0 -1 0.0294
2 0 1 0.0552

loop_
_geom_angle_atom_site_label_1
_geom_angle_atom_site_label_2
_geom_angle_atom_site_label_3
_geom_angle
_geom_angle_site_symmetry_1
_geom_angle_site_symmetry_3
_geom_angle_publ_flag
N002 Si01 C00J 114.66(7) . . ?
N002 Si01 C00N 109.02(7) . . ?
C00J Si01 C00N 110.34(8) . . ?
N002 Si01 C00R 109.46(7) . . ?
C00J Si01 C00R 107.27(8) . . ?
C00N Si01 C00R 105.71(9) . . ?
C008 N002 B0 118.39(13) . . ?
C008 N002 Si01 119.24(10) . . ?
B0 N002 Si01 119.55(11) . . ?
C00H C003 C006 119.33(14) . . ?
C00H C003 C004 121.75(15) . . ?
C006 C003 C004 118.87(14) . . ?
C008 C004 C003 121.55(15) . . ?
C008 C004 C00E 121.49(14) . . ?
C003 C004 C00E 116.86(13) . . ?
C00F C005 C007 118.43(14) . . ?
C00F C005 C008 123.72(14) . . ?
C007 C005 C008 117.85(14) . . ?
C009 C006 C003 118.19(14) . . ?
C009 C006 B0 123.45(15) . . ?
C003 C006 B0 118.04(14) . . ?
C00A C007 C005 121.01(15) . . ?
C00A C007 H007 119.5 . . ?
C005 C007 H007 119.5 . . ?
C004 C008 N002 121.90(14) . . ?
C004 C008 C005 122.99(14) . . ?
N002 C008 C005 114.69(13) . . ?
C00M C009 C006 121.65(16) . . ?
C00M C009 H009 119.2 . . ?
C006 C009 H009 119.2 . . ?
C00G C00A C007 120.01(15) . . ?
C00G C00A H00A 120.0 . . ?
C007 C00A H00A 120.0 . . ?
C00D C00B C00P 116.69(16) . . ?
C00D C00B B0 119.67(14) . . ?
C00P C00B B0 123.61(15) . . ?
C00S C00C C00E 120.43(17) . . ?
C00S C00C H00C 119.8 . . ?
C00E C00C H00C 119.8 . . ?
N002 B0 C006 117.73(15) . . ?
N002 B0 C00B 119.88(14) . . ?
C006 B0 C00B 122.39(14) . . ?
C00T C00D C00B 121.87(17) . . ?
C00T C00D H00D 119.1 . . ?
C00B C00D H00D 119.1 . . ?
C00L C00E C00C 118.55(15) . . ?
C00L C00E C004 121.17(14) . . ?
C00C C00E C004 120.26(14) . . ?
C00K C00F C005 120.31(15) . . ?
C00K C00F H00F 119.8 . . ?
C005 C00F H00F 119.8 . . ?
C00A C00G C00K 119.54(15) . . ?
C00A C00G H00G 120.2 . . ?
C00K C00G H00G 120.2 . . ?
C00I C00H C003 120.57(16) . . ?
C00I C00H H00H 119.7 . . ?
C003 C00H H00H 119.7 . . ?
C00H C00I C00M 120.75(16) . . ?
C00H C00I H00I 119.6 . . ?
C00M C00I H00I 119.6 . . ?
Si01 C00J H00B 109.5 . . ?
Si01 C00J H00E 109.5 . . ?
H00B C00J H00E 109.5 . . ?
Si01 C00J H00J 109.5 . . ?
H00B C00J H00J 109.5 . . ?
H00E C00J H00J 109.5 . . ?
C00F C00K C00G 120.69(16) . . ?
C00F C00K H00K 119.7 . . ?
C00G C00K H00K 119.7 . . ?
C00O C00L C00E 120.91(16) . . ?
C00O C00L H00L 119.5 . . ?
C00E C00L H00L 119.5 . . ?
C009 C00M C00I 119.43(15) . . ?
C009 C00M H00M 120.3 . . ?
C00I C00M H00M 120.3 . . ?
Si01 C00N H00N 109.5 . . ?
Si01 C00N H00O 109.5 . . ?
H00N C00N H00O 109.5 . . ?
Si01 C00N H00P 109.5 . . ?
H00N C00N H00P 109.5 . . ?
H00O C00N H00P 109.5 . . ?
C00Q C00O C00L 119.86(17) . . ?
C00Q C00O H00Q 120.1 . . ?
C00L C00O H00Q 120.1 . . ?
C00U C00P C00B 121.53(18) . . ?
C00U C00P H00R 119.2 . . ?
C00B C00P H00R 119.2 . . ?
C00S C00Q C00O 119.87(17) . . ?
C00S C00Q H00S 120.1 . . ?
C00O C00Q H00S 120.1 . . ?
Si01 C00R H00T 109.5 . . ?
Si01 C00R H00U 109.5 . . ?
H00T C00R H00U 109.5 . . ?
Si01 C00R H00V 109.5 . . ?
H00T C00R H00V 109.5 . . ?
H00U C00R H00V 109.5 . . ?
C00Q C00S C00C 120.36(16) . . ?
C00Q C00S H00W 119.8 . . ?
C00C C00S H00W 119.8 . . ?
C00D C00T C00W 119.81(19) . . ?
C00D C00T H00X 120.1 . . ?
C00W C00T H00X 120.1 . . ?
C00P C00U C00W 120.44(18) . . ?
C00P C00U H00Y 119.8 . . ?
C00W C00U H00Y 119.8 . . ?
C00U C00W C00T 119.65(18) . . ?
C00U C00W H00Z 120.2 . . ?
C00T C00W H00Z 120.2 . . ?

loop_
_geom_bond_atom_site_label_1
_geom_bond_atom_site_label_2
_geom_bond_distance
_geom_bond_site_symmetry_2
_geom_bond_publ_flag
Si01 N002 1.8108(14) . ?
Si01 C00J 1.8631(17) . ?
Si01 C00N 1.8666(19) . ?
Si01 C00R 1.8677(17) . ?
N002 C008 1.426(2) . ?
N002 B0 1.439(2) . ?
C003 C00H 1.409(2) . ?
C003 C006 1.416(2) . ?
C003 C004 1.462(2) . ?
C004 C008 1.360(2) . ?
C004 C00E 1.499(2) . ?
C005 C00F 1.395(2) . ?
C005 C007 1.397(2) . ?
C005 C008 1.497(2) . ?
C006 C009 1.412(2) . ?
C006 B0 1.542(2) . ?
C007 C00A 1.389(2) . ?
C007 H007 0.9500 . ?
C009 C00M 1.380(2) . ?
C009 H009 0.9500 . ?
C00A C00G 1.380(2) . ?
C00A H00A 0.9500 . ?
C00B C00D 1.403(2) . ?
C00B C00P 1.405(2) . ?
C00B B0 1.568(2) . ?
C00C C00S 1.387(2) . ?
C00C C00E 1.394(2) . ?
C00C H00C 0.9500 . ?
C00D C00T 1.382(2) . ?
C00D H00D 0.9500 . ?
C00E C00L 1.391(2) . ?
C00F C00K 1.386(2) . ?
C00F H00F 0.9500 . ?
C00G C00K 1.389(2) . ?
C00G H00G 0.9500 . ?
C00H C00I 1.379(2) . ?
C00H H00H 0.9500 . ?
C00I C00M 1.390(3) . ?
C00I H00I 0.9500 . ?
C00J H00B 0.9800 . ?
C00J H00E 0.9800 . ?
C00J H00J 0.9800 . ?
C00K H00K 0.9500 . ?
C00L C00O 1.386(3) . ?
C00L H00L 0.9500 . ?
C00M H00M 0.9500 . ?
C00N H00N 0.9800 . ?
C00N H00O 0.9800 . ?
C00N H00P 0.9800 . ?
C00O C00Q 1.385(3) . ?
C00O H00Q 0.9500 . ?
C00P C00U 1.378(3) . ?
C00P H00R 0.9500 . ?
C00Q C00S 1.378(3) . ?
C00Q H00S 0.9500 . ?
C00R H00T 0.9800 . ?
C00R H00U 0.9800 . ?
C00R H00V 0.9800 . ?
C00S H00W 0.9500 . ?
C00T C00W 1.387(3) . ?
C00T H00X 0.9500 . ?
C00U C00W 1.380(3) . ?
C00U H00Y 0.9500 . ?
C00W H00Z 0.9500 . ?

loop_
_geom_torsion_atom_site_label_1
_geom_torsion_atom_site_label_2
_geom_torsion_atom_site_label_3
_geom_torsion_atom_site_label_4
_geom_torsion
_geom_torsion_site_symmetry_1
_geom_torsion_site_symmetry_2
_geom_torsion_site_symmetry_3
_geom_torsion_site_symmetry_4
_geom_torsion_publ_flag
C00J Si01 N002 C008 105.27(12) . . . . ?
C00N Si01 N002 C008 -18.98(13) . . . . ?
C00R Si01 N002 C008 -134.16(12) . . . . ?
C00J Si01 N002 B0 -94.02(13) . . . . ?
C00N Si01 N002 B0 141.73(12) . . . . ?
C00R Si01 N002 B0 26.54(14) . . . . ?
C00H C003 C004 C008 -170.98(15) . . . . ?
C006 C003 C004 C008 11.6(2) . . . . ?
C00H C003 C004 C00E 12.7(2) . . . . ?
C006 C003 C004 C00E -164.72(13) . . . . ?
C00H C003 C006 C009 -1.0(2) . . . . ?
C004 C003 C006 C009 176.48(13) . . . . ?
C00H C003 C006 B0 172.69(14) . . . . ?
C004 C003 C006 B0 -9.8(2) . . . . ?
C00F C005 C007 C00A -0.5(2) . . . . ?
C008 C005 C007 C00A 179.97(14) . . . . ?
C003 C004 C008 N002 2.7(2) . . . . ?
C00E C004 C008 N002 178.87(13) . . . . ?
C003 C004 C008 C005 -169.42(14) . . . . ?
C00E C004 C008 C005 6.8(2) . . . . ?
B0 N002 C008 C004 -18.2(2) . . . . ?
Si01 N002 C008 C004 142.76(13) . . . . ?
B0 N002 C008 C005 154.55(13) . . . . ?
Si01 N002 C008 C005 -44.52(16) . . . . ?
C00F C005 C008 C004 -49.0(2) . . . . ?
C007 C005 C008 C004 130.53(16) . . . . ?
C00F C005 C008 N002 138.35(16) . . . . ?
C007 C005 C008 N002 -42.11(19) . . . . ?
C003 C006 C009 C00M 2.8(2) . . . . ?
B0 C006 C009 C00M -170.55(15) . . . . ?
C005 C007 C00A C00G 0.1(2) . . . . ?
C008 N002 B0 C006 18.8(2) . . . . ?
Si01 N002 B0 C006 -142.08(11) . . . . ?
C008 N002 B0 C00B -162.35(13) . . . . ?
Si01 N002 B0 C00B 36.78(18) . . . . ?
C009 C006 B0 N002 168.27(14) . . . . ?
C003 C006 B0 N002 -5.1(2) . . . . ?
C009 C006 B0 C00B -10.6(2) . . . . ?
C003 C006 B0 C00B 176.12(13) . . . . ?
C00D C00B B0 N002 58.4(2) . . . . ?
C00P C00B B0 N002 -123.85(17) . . . . ?
C00D C00B B0 C006 -122.82(17) . . . . ?
C00P C00B B0 C006 55.0(2) . . . . ?
C00P C00B C00D C00T 0.2(2) . . . . ?
B0 C00B C00D C00T 178.09(16) . . . . ?
C00S C00C C00E C00L -0.5(2) . . . . ?
C00S C00C C00E C004 -179.01(15) . . . . ?
C008 C004 C00E C00L 99.77(18) . . . . ?
C003 C004 C00E C00L -83.89(19) . . . . ?
C008 C004 C00E C00C -81.8(2) . . . . ?
C003 C004 C00E C00C 94.54(17) . . . . ?
C007 C005 C00F C00K 0.4(2) . . . . ?
C008 C005 C00F C00K 179.94(15) . . . . ?
C007 C00A C00G C00K 0.3(3) . . . . ?
C006 C003 C00H C00I -1.6(2) . . . . ?
C004 C003 C00H C00I -178.97(15) . . . . ?
C003 C00H C00I C00M 2.5(3) . . . . ?
C005 C00F C00K C00G 0.0(3) . . . . ?
C00A C00G C00K C00F -0.4(3) . . . . ?
C00C C00E C00L C00O 0.7(2) . . . . ?
C004 C00E C00L C00O 179.14(15) . . . . ?
C006 C009 C00M C00I -1.9(2) . . . . ?
C00H C00I C00M C009 -0.7(3) . . . . ?
C00E C00L C00O C00Q -0.6(3) . . . . ?
C00D C00B C00P C00U -1.3(3) . . . . ?
B0 C00B C00P C00U -179.18(16) . . . . ?
C00L C00O C00Q C00S 0.3(3) . . . . ?
C00O C00Q C00S C00C -0.1(3) . . . . ?
C00E C00C C00S C00Q 0.3(3) . . . . ?
C00B C00D C00T C00W 1.0(3) . . . . ?
C00B C00P C00U C00W 1.4(3) . . . . ?
C00P C00U C00W C00T -0.1(3) . . . . ?
C00D C00T C00W C00U -1.0(3) . . . . ?
